data_4327100
loop_
_publ_author_name
'Aur\'elien B\'ethegnies'
'Vladislava A. Kirkina'
'Oleg A. Filippov'
'Jean-Claude Daran'
'Natalia V. Belkova'
'Elena Shubina'
'Rinaldo Poli'

_publ_contact_author_address
;
Laboratoire de Chimie de Coordination
UPR-CNRS 8241
205, route de Narbonne
31077 Toulouse cedex, France
;
_publ_contact_author_email ' daran@lcc-toulouse.fr '
_publ_contact_author_fax ' (33) 5 61 55 30 03 '
_publ_contact_author_name 'Daran, Jean-Claude'
_publ_contact_author_phone ' (33) 5 61 33 31 18 '
_publ_section_title
;
 Coordination and Organometallic Chemistry of Relevance to the
 Rhodium-Based Catalyst for Ethylene Hydroamination
;
_journal_name_full 'Inorganic Chemistry'
_journal_page_first 12539
_journal_page_last 12552
_journal_paper_doi 10.1021/ic201508m
_journal_volume 50
_journal_year 2011
_chemical_formula_sum 'C36 H30 Cl P2 Rh'
_chemical_formula_weight 662.90
_chemical_name_systematic
; 
 ? 
;
_space_group_IT_number 2
_symmetry_cell_setting triclinic
_symmetry_space_group_name_Hall '-P 1'
_symmetry_space_group_name_H-M 'P -1'
_atom_sites_solution_hydrogens geom
_atom_sites_solution_primary direct
_atom_sites_solution_secondary difmap
_audit_creation_method SHELXL-97
_cell_angle_alpha 85.091(2)
_cell_angle_beta 83.067(2)
_cell_angle_gamma 79.384(2)
_cell_formula_units_Z 2
_cell_length_a 9.7226(2)
_cell_length_b 12.6361(3)
_cell_length_c 13.7002(4)
_cell_measurement_reflns_used 22115
_cell_measurement_temperature 180(2)
_cell_measurement_theta_max 29.0286
_cell_measurement_theta_min 3.5885
_cell_volume 1638.78(7)
_computing_cell_refinement CrysAlisPro
_computing_data_collection 'CrysAlisPro (Agilent Technologies, 2010)'
_computing_data_reduction CrysAlisPro
_computing_publication_material SHELXL-97
_computing_structure_refinement 'ORTEPIII (Burnett & Johnson, 1996); ORTEP-3 for Windows (Farrugia, 1997)'
_computing_structure_solution 'SIR-97 (Altomare et al., 1999)'
_diffrn_ambient_temperature 180(2)
_diffrn_detector_area_resol_mean 16.1978
_diffrn_measured_fraction_theta_full 0.988
_diffrn_measured_fraction_theta_max 0.988
_diffrn_measurement_device_type 'Xcalibur, Eos, Gemini ultra'
_diffrn_measurement_method '\w scans'
_diffrn_radiation_monochromator graphite
_diffrn_radiation_source 'Enhance (Mo) X-ray Source'
_diffrn_radiation_type MoK\a
_diffrn_radiation_wavelength 0.71073
_diffrn_reflns_av_R_equivalents 0.0337
_diffrn_reflns_av_sigmaI/netI 0.0288
_diffrn_reflns_limit_h_max 12
_diffrn_reflns_limit_h_min -12
_diffrn_reflns_limit_k_max 16
_diffrn_reflns_limit_k_min -16
_diffrn_reflns_limit_l_max 17
_diffrn_reflns_limit_l_min -17
_diffrn_reflns_number 35493
_diffrn_reflns_theta_full 27.48
_diffrn_reflns_theta_max 27.48
_diffrn_reflns_theta_min 3.60
_exptl_absorpt_coefficient_mu 0.723
_exptl_absorpt_correction_T_max 1.00000
_exptl_absorpt_correction_T_min 0.87497
_exptl_absorpt_correction_type multi-scan
_exptl_absorpt_process_details
;
empirical absorption correction using spherical harmonics,
 implemented in SCALE3 ABSPACK scaling algorithm.
CrysAlisPro (Agilent Technologies, 2010))
;
_exptl_crystal_colour red
_exptl_crystal_density_diffrn 1.343
_exptl_crystal_description prism
_exptl_crystal_F_000 676
_exptl_crystal_size_max 0.24
_exptl_crystal_size_mid 0.19
_exptl_crystal_size_min 0.14
_platon_squeeze_details
;
Some residual electron density were difficult to modelize and therefore, the
SQUEEZE function of PLATON (Spek, 2003) was used to eliminate the contribution
of the electron density in the solvent region from the intensity data, and the
solvent-free model was employed for the final refinement.
There is one cavity of 238 \%A^3^ per unitl cell. PLATON estimated that
the cavity contains 35 electrons which may correspond to a solvent molecule
of dichloromethane as suggested by chemical analyses.
;
_refine_diff_density_max 0.487
_refine_diff_density_min -0.325
_refine_diff_density_rms 0.081
_refine_ls_extinction_method none
_refine_ls_goodness_of_fit_ref 1.081
_refine_ls_hydrogen_treatment constr
_refine_ls_matrix_type full
_refine_ls_number_parameters 361
_refine_ls_number_reflns 7439
_refine_ls_number_restraints 0
_refine_ls_restrained_S_all 1.081
_refine_ls_R_factor_all 0.0361
_refine_ls_R_factor_gt 0.0283
_refine_ls_shift/su_max 0.003
_refine_ls_shift/su_mean 0.000
_refine_ls_structure_factor_coef Fsqd
_refine_ls_weighting_details 'calc w=1/[\s^2^(Fo^2^)+(0.0608P)^2^+0.1068P] where P=(Fo^2^+2Fc^2^)/3'
_refine_ls_weighting_scheme calc
_refine_ls_wR_factor_gt 0.0893
_refine_ls_wR_factor_ref 0.0938
_reflns_number_gt 6159
_reflns_number_total 7439
_reflns_threshold_expression I>2\s(I)
_cod_data_source_file ic201508m_si_002_2.cif
_cod_data_source_block AUB1
_cod_database_code 4327100

loop_
_symmetry_equiv_pos_as_xyz
'x, y, z'
'-x, -y, -z'

loop_
_atom_site_label
_atom_site_type_symbol
_atom_site_fract_x
_atom_site_fract_y
_atom_site_fract_z
_atom_site_U_iso_or_equiv
_atom_site_adp_type
_atom_site_occupancy
_atom_site_symmetry_multiplicity
_atom_site_calc_flag
_atom_site_refinement_flags
Rh1 Rh 0.863660(17) 0.592772(14) 0.069158(12) 0.01926(7) Uani 1 1 d .
Cl1 Cl 1.02571(7) 0.42456(5) 0.09616(4) 0.03122(15) Uani 1 1 d .
P1 P 0.71642(6) 0.74215(5) 0.03479(4) 0.01973(13) Uani 1 1 d .
P2 P 0.80180(6) 0.58600(5) 0.23039(4) 0.02065(13) Uani 1 1 d .
C111 C 0.7330(2) 0.80318(19) -0.09285(17) 0.0231(5) Uani 1 1 d .
C112 C 0.7561(3) 0.9084(2) -0.1161(2) 0.0316(6) Uani 1 1 d .
H112 H 0.7694 0.9509 -0.0652 0.038 Uiso 1 1 calc R
C113 C 0.7599(3) 0.9520(3) -0.2123(2) 0.0427(7) Uani 1 1 d .
H113 H 0.7736 1.0244 -0.2269 0.051 Uiso 1 1 calc R
C114 C 0.7437(3) 0.8898(3) -0.2874(2) 0.0445(7) Uani 1 1 d .
H114 H 0.7469 0.9198 -0.3535 0.053 Uiso 1 1 calc R
C115 C 0.7232(3) 0.7857(2) -0.2669(2) 0.0387(6) Uani 1 1 d .
H115 H 0.7135 0.7430 -0.3187 0.046 Uiso 1 1 calc R
C116 C 0.7165(3) 0.7423(2) -0.16937(19) 0.0308(6) Uani 1 1 d .
H116 H 0.7006 0.6704 -0.1551 0.037 Uiso 1 1 calc R
C121 C 0.5297(2) 0.73046(18) 0.04254(17) 0.0219(5) Uani 1 1 d .
C122 C 0.4259(2) 0.8163(2) 0.01646(19) 0.0280(5) Uani 1 1 d .
H122 H 0.4489 0.8862 0.0011 0.034 Uiso 1 1 calc R
C123 C 0.2885(3) 0.8006(2) 0.0127(2) 0.0337(6) Uani 1 1 d .
H123 H 0.2183 0.8595 -0.0054 0.040 Uiso 1 1 calc R
C124 C 0.2547(3) 0.6992(2) 0.0355(2) 0.0335(6) Uani 1 1 d .
H124 H 0.1609 0.6885 0.0334 0.040 Uiso 1 1 calc R
C125 C 0.3552(3) 0.6146(2) 0.06083(19) 0.0324(6) Uani 1 1 d .
H125 H 0.3314 0.5450 0.0758 0.039 Uiso 1 1 calc R
C126 C 0.4927(3) 0.62947(19) 0.06494(18) 0.0263(5) Uani 1 1 d .
H126 H 0.5618 0.5700 0.0832 0.032 Uiso 1 1 calc R
C131 C 0.7315(2) 0.85653(18) 0.10416(17) 0.0238(5) Uani 1 1 d .
C132 C 0.6197(3) 0.92546(19) 0.15249(18) 0.0291(5) Uani 1 1 d .
H132 H 0.5258 0.9145 0.1514 0.035 Uiso 1 1 calc R
C133 C 0.6459(3) 1.0101(2) 0.2022(2) 0.0391(7) Uani 1 1 d .
H133 H 0.5697 1.0565 0.2354 0.047 Uiso 1 1 calc R
C134 C 0.7813(4) 1.0271(2) 0.2034(2) 0.0466(8) Uani 1 1 d .
H134 H 0.7982 1.0855 0.2369 0.056 Uiso 1 1 calc R
C135 C 0.8927(3) 0.9596(2) 0.1563(2) 0.0441(7) Uani 1 1 d .
H135 H 0.9862 0.9712 0.1578 0.053 Uiso 1 1 calc R
C136 C 0.8681(3) 0.8750(2) 0.1069(2) 0.0343(6) Uani 1 1 d .
H136 H 0.9452 0.8290 0.0744 0.041 Uiso 1 1 calc R
C211 C 0.6904(2) 0.69385(19) 0.30066(17) 0.0236(5) Uani 1 1 d .
C212 C 0.5443(3) 0.7099(2) 0.29967(18) 0.0275(5) Uani 1 1 d .
H212 H 0.5044 0.6662 0.2617 0.033 Uiso 1 1 calc R
C213 C 0.4574(3) 0.7885(2) 0.3534(2) 0.0357(6) Uani 1 1 d .
H213 H 0.3584 0.7990 0.3515 0.043 Uiso 1 1 calc R
C214 C 0.5137(3) 0.8522(2) 0.4099(2) 0.0422(7) Uani 1 1 d .
H214 H 0.4535 0.9056 0.4475 0.051 Uiso 1 1 calc R
C215 C 0.6570(4) 0.8379(2) 0.4115(2) 0.0439(7) Uani 1 1 d .
H215 H 0.6959 0.8816 0.4500 0.053 Uiso 1 1 calc R
C216 C 0.7456(3) 0.7592(2) 0.3565(2) 0.0352(6) Uani 1 1 d .
H216 H 0.8446 0.7504 0.3574 0.042 Uiso 1 1 calc R
C221 C 0.9650(2) 0.5630(2) 0.29016(18) 0.0281(5) Uani 1 1 d .
C222 C 1.0025(3) 0.4796(2) 0.3582(2) 0.0363(6) Uani 1 1 d .
H222 H 0.9390 0.4317 0.3807 0.044 Uiso 1 1 calc R
C223 C 1.1342(3) 0.4646(3) 0.3947(2) 0.0462(8) Uani 1 1 d .
H223 H 1.1588 0.4070 0.4422 0.055 Uiso 1 1 calc R
C224 C 1.2274(3) 0.5325(3) 0.3623(2) 0.0522(9) Uani 1 1 d .
H224 H 1.3171 0.5215 0.3861 0.063 Uiso 1 1 calc R
C225 C 1.1893(3) 0.6173(3) 0.2944(2) 0.0540(9) Uani 1 1 d .
H225 H 1.2524 0.6658 0.2729 0.065 Uiso 1 1 calc R
C226 C 1.0602(3) 0.6320(3) 0.2579(2) 0.0411(7) Uani 1 1 d .
H226 H 1.0361 0.6897 0.2103 0.049 Uiso 1 1 calc R
C231 C 0.7134(2) 0.47302(19) 0.27902(17) 0.0229(5) Uani 1 1 d .
C232 C 0.6923(3) 0.3990(2) 0.21505(19) 0.0289(5) Uani 1 1 d .
H232 H 0.7266 0.4058 0.1473 0.035 Uiso 1 1 calc R
C233 C 0.6212(3) 0.3149(2) 0.2502(2) 0.0377(6) Uani 1 1 d .
H233 H 0.6057 0.2651 0.2062 0.045 Uiso 1 1 calc R
C234 C 0.5727(3) 0.3038(2) 0.3495(2) 0.0404(7) Uani 1 1 d .
H234 H 0.5252 0.2459 0.3735 0.048 Uiso 1 1 calc R
C235 C 0.5935(3) 0.3762(2) 0.4133(2) 0.0371(6) Uani 1 1 d .
H235 H 0.5604 0.3684 0.4812 0.045 Uiso 1 1 calc R
C236 C 0.6626(3) 0.4607(2) 0.37837(19) 0.0300(5) Uani 1 1 d .
H236 H 0.6756 0.5110 0.4227 0.036 Uiso 1 1 calc R

loop_
_atom_site_aniso_label
_atom_site_aniso_U_11
_atom_site_aniso_U_22
_atom_site_aniso_U_33
_atom_site_aniso_U_23
_atom_site_aniso_U_13
_atom_site_aniso_U_12
Rh1 0.01460(10) 0.02056(10) 0.02108(10) 0.00169(7) -0.00196(6) -0.00044(7)
Cl1 0.0306(3) 0.0324(3) 0.0223(3) 0.0046(2) 0.0012(2) 0.0107(3)
P1 0.0153(3) 0.0192(3) 0.0238(3) 0.0013(2) -0.0022(2) -0.0020(2)
P2 0.0169(3) 0.0238(3) 0.0215(3) 0.0002(2) -0.0034(2) -0.0040(2)
C111 0.0134(10) 0.0250(12) 0.0277(12) 0.0017(10) -0.0007(9) 0.0023(9)
C112 0.0284(13) 0.0310(13) 0.0356(14) 0.0050(11) -0.0051(11) -0.0079(11)
C113 0.0376(16) 0.0429(16) 0.0459(17) 0.0183(14) -0.0046(13) -0.0122(13)
C114 0.0351(16) 0.064(2) 0.0305(15) 0.0167(14) -0.0032(12) -0.0071(14)
C115 0.0330(15) 0.0502(17) 0.0297(14) -0.0026(13) -0.0053(11) 0.0020(13)
C116 0.0268(13) 0.0307(13) 0.0331(14) 0.0005(11) -0.0063(10) 0.0004(10)
C121 0.0163(11) 0.0241(11) 0.0251(11) 0.0006(9) -0.0022(9) -0.0037(9)
C122 0.0191(12) 0.0283(13) 0.0349(13) 0.0041(10) -0.0030(10) -0.0028(9)
C123 0.0190(12) 0.0431(16) 0.0371(14) -0.0010(12) -0.0066(10) 0.0013(11)
C124 0.0184(12) 0.0485(16) 0.0361(14) -0.0080(12) -0.0037(10) -0.0096(11)
C125 0.0273(13) 0.0326(14) 0.0400(15) -0.0058(12) -0.0010(11) -0.0126(11)
C126 0.0234(12) 0.0235(12) 0.0314(13) -0.0021(10) -0.0028(10) -0.0026(9)
C131 0.0246(12) 0.0201(11) 0.0275(12) 0.0019(9) -0.0067(9) -0.0046(9)
C132 0.0301(13) 0.0228(12) 0.0325(13) 0.0033(10) -0.0032(10) -0.0026(10)
C133 0.0486(18) 0.0257(13) 0.0414(16) -0.0032(12) -0.0035(13) -0.0029(12)
C134 0.063(2) 0.0290(15) 0.0535(19) -0.0059(13) -0.0179(16) -0.0137(14)
C135 0.0379(17) 0.0376(16) 0.063(2) 0.0025(14) -0.0198(15) -0.0163(13)
C136 0.0257(13) 0.0317(14) 0.0469(16) -0.0032(12) -0.0071(11) -0.0060(11)
C211 0.0232(12) 0.0238(12) 0.0231(11) 0.0023(9) -0.0020(9) -0.0042(9)
C212 0.0235(12) 0.0310(13) 0.0276(12) 0.0001(10) -0.0013(10) -0.0056(10)
C213 0.0299(14) 0.0349(14) 0.0374(15) 0.0054(12) 0.0043(11) -0.0014(11)
C214 0.0494(18) 0.0319(14) 0.0404(16) -0.0056(13) 0.0064(13) -0.0002(13)
C215 0.058(2) 0.0351(15) 0.0420(17) -0.0111(13) -0.0063(14) -0.0107(14)
C216 0.0332(15) 0.0368(15) 0.0371(15) -0.0011(12) -0.0062(11) -0.0095(11)
C221 0.0188(12) 0.0412(14) 0.0240(12) -0.0040(11) -0.0033(9) -0.0027(10)
C222 0.0313(14) 0.0389(15) 0.0377(15) -0.0004(12) -0.0105(12) -0.0002(12)
C223 0.0401(17) 0.0553(19) 0.0401(17) -0.0038(14) -0.0177(13) 0.0084(14)
C224 0.0244(15) 0.092(3) 0.0407(17) -0.0148(17) -0.0132(13) -0.0001(16)
C225 0.0290(16) 0.093(3) 0.0455(18) -0.0047(18) -0.0069(13) -0.0238(17)
C226 0.0283(14) 0.064(2) 0.0353(15) 0.0052(14) -0.0093(12) -0.0187(13)
C231 0.0176(11) 0.0244(11) 0.0254(12) 0.0024(9) -0.0030(9) -0.0020(9)
C232 0.0274(13) 0.0293(13) 0.0299(13) -0.0003(10) -0.0051(10) -0.0044(10)
C233 0.0412(16) 0.0283(14) 0.0474(17) -0.0010(12) -0.0119(13) -0.0121(12)
C234 0.0377(16) 0.0330(15) 0.0514(18) 0.0123(13) -0.0061(13) -0.0147(12)
C235 0.0353(15) 0.0379(15) 0.0343(14) 0.0108(12) 0.0012(12) -0.0060(12)
C236 0.0292(13) 0.0312(13) 0.0283(13) 0.0006(11) -0.0026(10) -0.0037(10)

loop_
_atom_type_symbol
_atom_type_description
_atom_type_scat_dispersion_real
_atom_type_scat_dispersion_imag
_atom_type_scat_source
C C 0.0033 0.0016 'International Tables Vol C Tables 4.2.6.8 and 6.1.1.4'
H H 0.0000 0.0000 'International Tables Vol C Tables 4.2.6.8 and 6.1.1.4'
Cl Cl 0.1484 0.1585 'International Tables Vol C Tables 4.2.6.8 and 6.1.1.4'
P P 0.1023 0.0942 'International Tables Vol C Tables 4.2.6.8 and 6.1.1.4'
Rh Rh -1.1178 0.9187 'International Tables Vol C Tables 4.2.6.8 and 6.1.1.4'

loop_
_geom_angle_atom_site_label_1
_geom_angle_atom_site_label_2
_geom_angle_atom_site_label_3
_geom_angle
_geom_angle_site_symmetry_1
_geom_angle_site_symmetry_3
P1 Rh1 P2 96.05(2) . .
P1 Rh1 Cl1 95.24(2) . 2_765
P2 Rh1 Cl1 168.01(2) . 2_765
P1 Rh1 Cl1 176.23(2) . .
P2 Rh1 Cl1 87.33(2) . .
Cl1 Rh1 Cl1 81.51(2) 2_765 .
Rh1 Cl1 Rh1 98.49(2) 2_765 .
C131 P1 C121 108.54(11) . .
C131 P1 C111 100.64(11) . .
C121 P1 C111 97.42(10) . .
C131 P1 Rh1 114.33(8) . .
C121 P1 Rh1 116.18(8) . .
C111 P1 Rh1 117.49(7) . .
C231 P2 C221 104.58(11) . .
C231 P2 C211 99.03(10) . .
C221 P2 C211 102.33(11) . .
C231 P2 Rh1 115.15(8) . .
C221 P2 Rh1 106.97(8) . .
C211 P2 Rh1 126.37(8) . .
C116 C111 C112 118.2(2) . .
C116 C111 P1 118.46(18) . .
C112 C111 P1 123.34(19) . .
C113 C112 C111 120.9(3) . .
C112 C113 C114 119.9(3) . .
C115 C114 C113 120.4(3) . .
C114 C115 C116 119.7(3) . .
C111 C116 C115 120.9(3) . .
C126 C121 C122 118.4(2) . .
C126 C121 P1 118.64(18) . .
C122 C121 P1 122.56(18) . .
C121 C122 C123 120.5(2) . .
C124 C123 C122 119.8(2) . .
C125 C124 C123 120.2(2) . .
C124 C125 C126 120.4(2) . .
C121 C126 C125 120.6(2) . .
C136 C131 C132 118.5(2) . .
C136 C131 P1 115.59(18) . .
C132 C131 P1 125.88(19) . .
C133 C132 C131 120.0(2) . .
C134 C133 C132 120.4(3) . .
C133 C134 C135 120.3(3) . .
C134 C135 C136 119.9(3) . .
C135 C136 C131 120.9(3) . .
C216 C211 C212 118.4(2) . .
C216 C211 P2 122.42(19) . .
C212 C211 P2 119.21(18) . .
C213 C212 C211 120.7(2) . .
C212 C213 C214 120.4(3) . .
C215 C214 C213 119.7(3) . .
C214 C215 C216 120.2(3) . .
C211 C216 C215 120.6(3) . .
C222 C221 C226 118.8(2) . .
C222 C221 P2 124.7(2) . .
C226 C221 P2 116.3(2) . .
C221 C222 C223 120.4(3) . .
C224 C223 C222 120.5(3) . .
C223 C224 C225 119.3(3) . .
C226 C225 C224 120.5(3) . .
C225 C226 C221 120.6(3) . .
C232 C231 C236 118.7(2) . .
C232 C231 P2 119.47(18) . .
C236 C231 P2 121.78(19) . .
C231 C232 C233 120.1(2) . .
C234 C233 C232 120.1(3) . .
C235 C234 C233 120.2(2) . .
C234 C235 C236 119.9(3) . .
C235 C236 C231 120.9(2) . .

loop_
_geom_bond_atom_site_label_1
_geom_bond_atom_site_label_2
_geom_bond_distance
_geom_bond_site_symmetry_2
Rh1 P1 2.2021(6) .
Rh1 P2 2.2168(6) .
Rh1 Cl1 2.3967(6) 2_765
Rh1 Cl1 2.4309(6) .
Cl1 Rh1 2.3967(6) 2_765
P1 C131 1.833(2) .
P1 C121 1.838(2) .
P1 C111 1.851(2) .
P2 C231 1.836(2) .
P2 C221 1.838(3) .
P2 C211 1.840(2) .
C111 C116 1.393(4) .
C111 C112 1.393(3) .
C112 C113 1.383(4) .
C113 C114 1.387(5) .
C114 C115 1.367(4) .
C115 C116 1.399(4) .
C121 C126 1.388(3) .
C121 C122 1.393(3) .
C122 C123 1.394(3) .
C123 C124 1.382(4) .
C124 C125 1.361(4) .
C125 C126 1.392(3) .
C131 C136 1.396(3) .
C131 C132 1.398(3) .
C132 C133 1.393(4) .
C133 C134 1.375(4) .
C134 C135 1.379(5) .
C135 C136 1.384(4) .
C211 C216 1.388(4) .
C211 C212 1.399(3) .
C212 C213 1.382(4) .
C213 C214 1.386(4) .
C214 C215 1.373(4) .
C215 C216 1.398(4) .
C221 C222 1.373(4) .
C221 C226 1.395(4) .
C222 C223 1.405(4) .
C223 C224 1.371(5) .
C224 C225 1.384(5) .
C225 C226 1.383(4) .
C231 C232 1.393(3) .
C231 C236 1.397(3) .
C232 C233 1.394(4) .
C233 C234 1.389(4) .
C234 C235 1.374(4) .
C235 C236 1.386(4) .

loop_
_platon_squeeze_void_nr
_platon_squeeze_void_average_x
_platon_squeeze_void_average_y
_platon_squeeze_void_average_z
_platon_squeeze_void_volume
_platon_squeeze_void_count_electrons
_platon_squeeze_void_content
1 0.000 0.000 0.500 238 35 ' '
